data_4106651
loop_
_publ_author_name
'Risong Na'
'Chengfeng Jing'
'Qihai Xu'
'Hui Jiang'
'Xi Wu'
'Jiayan Shi'
'Jiangchun Zhong'
'Min Wang'
'Diego Benitez'
'Ekaterina Tkatchouk'
'William A. Goddard'
'Hongchao Guo'
'Ohyun Kwon'

_publ_section_title
;
 Phosphine-Catalyzed Annulations of Azomethine Imines: Allene-Dependent [3
 + 2], [3 + 3], [4 + 3], and [3 + 2 + 3] Pathways
;
_journal_name_full 'Journal of the American Chemical Society'
_journal_page_first 13337
_journal_page_last 13348
_journal_paper_doi 10.1021/ja200231v
_journal_volume 133
_journal_year 2011
_chemical_formula_moiety 'C20 H23 N3 O7'
_chemical_formula_sum 'C20 H23 N3 O7'
_chemical_formula_weight 417.41
_chemical_name_systematic
; 
 ? 
;
_space_group_IT_number 14
_symmetry_cell_setting monoclinic
_symmetry_space_group_name_Hall '-P 2ybc'
_symmetry_space_group_name_H-M 'P 1 21/c 1'
_atom_sites_solution_hydrogens geom
_atom_sites_solution_primary direct
_atom_sites_solution_secondary difmap
_audit_creation_method SHELXL-97
_cell_angle_alpha 90.00
_cell_angle_beta 107.406(2)
_cell_angle_gamma 90.00
_cell_formula_units_Z 4
_cell_length_a 11.759(2)
_cell_length_b 23.045(4)
_cell_length_c 7.7057(14)
_cell_measurement_reflns_used 6066
_cell_measurement_temperature 100(2)
_cell_measurement_theta_max 28.98
_cell_measurement_theta_min 3.84
_cell_volume 1992.5(6)
_computing_cell_refinement 'Bruker SAINT'
_computing_data_collection 'Bruker APEX2'
_computing_data_reduction 'Bruker SAINT'
_computing_molecular_graphics 'Bruker SHELXTL'
_computing_publication_material 'Bruker SHELXTL'
_computing_structure_refinement 'SHELXL-97 (Sheldrick, 2008)'
_computing_structure_solution 'SHELXS-97 (Sheldrick, 2008)'
_diffrn_ambient_temperature 100(2)
_diffrn_measured_fraction_theta_full 0.996
_diffrn_measured_fraction_theta_max 0.945
_diffrn_measurement_device_type 'Bruker APEX-II CCD'
_diffrn_measurement_method '\f and \w scans'
_diffrn_radiation_monochromator graphite
_diffrn_radiation_source 'fine-focus sealed tube'
_diffrn_radiation_type MoK\a
_diffrn_radiation_wavelength 0.71073
_diffrn_reflns_av_R_equivalents 0.0386
_diffrn_reflns_av_sigmaI/netI 0.0351
_diffrn_reflns_limit_h_max 16
_diffrn_reflns_limit_h_min -16
_diffrn_reflns_limit_k_max 33
_diffrn_reflns_limit_k_min -32
_diffrn_reflns_limit_l_max 11
_diffrn_reflns_limit_l_min -10
_diffrn_reflns_number 27165
_diffrn_reflns_theta_full 29.00
_diffrn_reflns_theta_max 30.76
_diffrn_reflns_theta_min 3.74
_exptl_absorpt_coefficient_mu 0.107
_exptl_absorpt_correction_T_max 0.9894
_exptl_absorpt_correction_T_min 0.9378
_exptl_absorpt_correction_type multi-scan
_exptl_absorpt_process_details 'Sadabs (Bruker)'
_exptl_crystal_colour colorless
_exptl_crystal_density_diffrn 1.391
_exptl_crystal_description block
_exptl_crystal_F_000 880
_exptl_crystal_size_max 0.30
_exptl_crystal_size_mid 0.30
_exptl_crystal_size_min 0.10
_refine_diff_density_max 0.581
_refine_diff_density_min -0.229
_refine_diff_density_rms 0.052
_refine_ls_extinction_method none
_refine_ls_goodness_of_fit_ref 1.055
_refine_ls_hydrogen_treatment constr
_refine_ls_matrix_type full
_refine_ls_number_parameters 273
_refine_ls_number_reflns 5876
_refine_ls_number_restraints 0
_refine_ls_restrained_S_all 1.055
_refine_ls_R_factor_all 0.0619
_refine_ls_R_factor_gt 0.0440
_refine_ls_shift/su_max 0.006
_refine_ls_shift/su_mean 0.001
_refine_ls_structure_factor_coef Fsqd
_refine_ls_weighting_details 'calc w=1/[\s^2^(Fo^2^)+(0.0592P)^2^+0.4470P] where P=(Fo^2^+2Fc^2^)/3'
_refine_ls_weighting_scheme calc
_refine_ls_wR_factor_gt 0.1116
_refine_ls_wR_factor_ref 0.1219
_reflns_number_gt 4460
_reflns_number_total 5876
_reflns_threshold_expression >2sigma(I)
_cod_data_source_file ja200231v_si_005.cif
_cod_data_source_block kw210sa
_cod_original_cell_volume 1992.6(6)
_cod_database_code 4106651

loop_
_symmetry_equiv_pos_as_xyz
'x, y, z'
'-x, y+1/2, -z+1/2'
'-x, -y, -z'
'x, -y-1/2, z-1/2'

loop_
_atom_site_label
_atom_site_type_symbol
_atom_site_fract_x
_atom_site_fract_y
_atom_site_fract_z
_atom_site_U_iso_or_equiv
_atom_site_adp_type
_atom_site_occupancy
_atom_site_symmetry_multiplicity
_atom_site_calc_flag
_atom_site_refinement_flags
O1 O 0.58175(9) 0.14506(4) 0.57466(15) 0.0312(2) Uani 1 1 d .
O2 O 0.72307(9) 0.18685(4) 0.49505(16) 0.0355(3) Uani 1 1 d .
O3 O 0.16915(9) 0.54083(4) 0.63533(14) 0.0294(2) Uani 1 1 d .
O4 O 0.35800(8) 0.51798(4) 0.31671(14) 0.0265(2) Uani 1 1 d .
O5 O 0.18580(8) 0.48983(4) 0.11530(13) 0.0235(2) Uani 1 1 d .
O6 O 0.23618(9) 0.34289(4) -0.01503(14) 0.0276(2) Uani 1 1 d .
O7 O 0.07955(8) 0.30657(4) 0.05813(12) 0.01994(19) Uani 1 1 d .
N1 N 0.62905(10) 0.18823(4) 0.53335(15) 0.0228(2) Uani 1 1 d .
N2 N 0.32236(9) 0.41089(4) 0.62401(14) 0.0189(2) Uani 1 1 d .
N3 N 0.22539(9) 0.45084(4) 0.56379(14) 0.0194(2) Uani 1 1 d .
C1 C 0.56941(11) 0.24474(5) 0.52912(17) 0.0197(2) Uani 1 1 d .
C2 C 0.45710(12) 0.24576(5) 0.55033(19) 0.0238(3) Uani 1 1 d .
H2 H 0.4195 0.2109 0.5702 0.029 Uiso 1 1 calc R
C3 C 0.40029(11) 0.29893(5) 0.54198(19) 0.0234(3) Uani 1 1 d .
H3 H 0.3232 0.3006 0.5576 0.028 Uiso 1 1 calc R
C4 C 0.45488(11) 0.35007(5) 0.51095(16) 0.0178(2) Uani 1 1 d .
C5 C 0.56945(11) 0.34747(5) 0.49433(18) 0.0209(2) Uani 1 1 d .
H5 H 0.6081 0.3822 0.4771 0.025 Uiso 1 1 calc R
C6 C 0.62808(11) 0.29460(5) 0.50258(18) 0.0221(3) Uani 1 1 d .
H6 H 0.7060 0.2927 0.4904 0.027 Uiso 1 1 calc R
C7 C 0.39015(10) 0.40790(5) 0.48874(16) 0.0169(2) Uani 1 1 d .
H7 H 0.4507 0.4397 0.5155 0.020 Uiso 1 1 calc R
C8 C 0.39626(12) 0.43695(5) 0.79831(17) 0.0225(3) Uani 1 1 d .
H8A H 0.4819 0.4288 0.8182 0.027 Uiso 1 1 calc R
H8B H 0.3728 0.4214 0.9023 0.027 Uiso 1 1 calc R
C9 C 0.37149(11) 0.50206(5) 0.77659(18) 0.0233(3) Uani 1 1 d .
H9A H 0.3785 0.5208 0.8950 0.028 Uiso 1 1 calc R
H9B H 0.4260 0.5215 0.7189 0.028 Uiso 1 1 calc R
C10 C 0.24426(12) 0.50287(5) 0.65376(17) 0.0210(2) Uani 1 1 d .
C11 C 0.10949(11) 0.42502(6) 0.48324(19) 0.0244(3) Uani 1 1 d .
H11A H 0.0496 0.4562 0.4421 0.029 Uiso 1 1 calc R
H11B H 0.0874 0.4019 0.5766 0.029 Uiso 1 1 calc R
C12 C 0.10682(11) 0.38678(5) 0.32559(17) 0.0196(2) Uani 1 1 d .
H12 H 0.0370 0.3641 0.2776 0.024 Uiso 1 1 calc R
C13 C 0.19207(10) 0.38110(5) 0.24494(16) 0.0165(2) Uani 1 1 d .
C14 C 0.30707(10) 0.41584(5) 0.29312(16) 0.0165(2) Uani 1 1 d .
H14 H 0.3527 0.4008 0.2119 0.020 Uiso 1 1 calc R
C15 C 0.28694(11) 0.48046(5) 0.24753(17) 0.0183(2) Uani 1 1 d .
C16 C 0.15815(13) 0.55032(5) 0.06043(19) 0.0272(3) Uani 1 1 d .
H16A H 0.1084 0.5518 -0.0683 0.033 Uiso 1 1 calc R
H16B H 0.2329 0.5718 0.0714 0.033 Uiso 1 1 calc R
C17 C 0.09278(15) 0.57839(6) 0.1785(2) 0.0353(3) Uani 1 1 d .
H17A H 0.0180 0.5576 0.1655 0.053 Uiso 1 1 calc R
H17B H 0.0753 0.6189 0.1413 0.053 Uiso 1 1 calc R
H17C H 0.1423 0.5770 0.3057 0.053 Uiso 1 1 calc R
C18 C 0.17346(11) 0.34230(5) 0.08407(16) 0.0177(2) Uani 1 1 d .
C19 C 0.05405(12) 0.27092(5) -0.10513(18) 0.0239(3) Uani 1 1 d .
H19A H 0.1172 0.2414 -0.0920 0.029 Uiso 1 1 calc R
H19B H 0.0509 0.2954 -0.2121 0.029 Uiso 1 1 calc R
C20 C -0.06418(12) 0.24200(6) -0.12965(19) 0.0263(3) Uani 1 1 d .
H20A H -0.0582 0.2155 -0.0278 0.039 Uiso 1 1 calc R
H20B H -0.0868 0.2201 -0.2439 0.039 Uiso 1 1 calc R
H20C H -0.1248 0.2715 -0.1332 0.039 Uiso 1 1 calc R

loop_
_atom_site_aniso_label
_atom_site_aniso_U_11
_atom_site_aniso_U_22
_atom_site_aniso_U_33
_atom_site_aniso_U_23
_atom_site_aniso_U_13
_atom_site_aniso_U_12
O1 0.0365(6) 0.0159(4) 0.0398(6) 0.0016(4) 0.0090(5) 0.0003(4)
O2 0.0314(6) 0.0247(5) 0.0542(7) -0.0036(4) 0.0185(5) 0.0055(4)
O3 0.0294(5) 0.0273(5) 0.0287(5) -0.0078(4) 0.0046(4) 0.0080(4)
O4 0.0239(5) 0.0170(4) 0.0349(5) 0.0024(4) 0.0031(4) -0.0029(3)
O5 0.0264(5) 0.0154(4) 0.0239(5) 0.0030(3) 0.0000(4) 0.0034(3)
O6 0.0276(5) 0.0295(5) 0.0291(5) -0.0091(4) 0.0140(4) -0.0045(4)
O7 0.0228(4) 0.0176(4) 0.0189(4) -0.0043(3) 0.0054(3) -0.0033(3)
N1 0.0249(6) 0.0170(5) 0.0229(5) -0.0024(4) 0.0020(4) 0.0015(4)
N2 0.0189(5) 0.0189(5) 0.0191(5) 0.0003(4) 0.0059(4) 0.0013(4)
N3 0.0164(5) 0.0193(5) 0.0219(5) -0.0047(4) 0.0046(4) 0.0011(4)
C1 0.0224(6) 0.0149(5) 0.0195(6) -0.0007(4) 0.0027(5) 0.0021(4)
C2 0.0237(6) 0.0159(5) 0.0311(7) 0.0036(5) 0.0072(5) -0.0022(4)
C3 0.0187(6) 0.0200(6) 0.0321(7) 0.0033(5) 0.0084(5) 0.0000(4)
C4 0.0182(6) 0.0161(5) 0.0174(6) 0.0002(4) 0.0029(4) 0.0006(4)
C5 0.0205(6) 0.0162(5) 0.0260(6) 0.0010(4) 0.0070(5) -0.0014(4)
C6 0.0194(6) 0.0197(6) 0.0279(7) -0.0009(4) 0.0080(5) 0.0000(4)
C7 0.0167(5) 0.0148(5) 0.0189(6) 0.0003(4) 0.0051(4) 0.0002(4)
C8 0.0250(6) 0.0241(6) 0.0169(6) 0.0003(4) 0.0042(5) 0.0008(5)
C9 0.0231(6) 0.0235(6) 0.0212(6) -0.0046(4) 0.0035(5) -0.0009(5)
C10 0.0237(6) 0.0215(5) 0.0178(6) -0.0033(4) 0.0062(5) 0.0004(4)
C11 0.0191(6) 0.0295(6) 0.0257(7) -0.0103(5) 0.0082(5) -0.0032(5)
C12 0.0188(6) 0.0185(5) 0.0203(6) -0.0019(4) 0.0041(5) -0.0015(4)
C13 0.0173(5) 0.0132(5) 0.0178(6) 0.0008(4) 0.0034(4) 0.0011(4)
C14 0.0170(5) 0.0135(5) 0.0194(6) 0.0004(4) 0.0061(4) 0.0003(4)
C15 0.0197(6) 0.0158(5) 0.0202(6) 0.0021(4) 0.0073(5) 0.0014(4)
C16 0.0346(8) 0.0174(6) 0.0265(7) 0.0067(5) 0.0045(6) 0.0069(5)
C17 0.0404(9) 0.0280(7) 0.0343(8) 0.0016(6) 0.0062(7) 0.0129(6)
C18 0.0188(6) 0.0141(5) 0.0193(6) 0.0001(4) 0.0045(4) 0.0020(4)
C19 0.0269(7) 0.0225(6) 0.0216(6) -0.0091(4) 0.0060(5) -0.0007(5)
C20 0.0257(7) 0.0252(6) 0.0268(7) -0.0083(5) 0.0060(5) -0.0034(5)

loop_
_atom_type_symbol
_atom_type_description
_atom_type_scat_dispersion_real
_atom_type_scat_dispersion_imag
_atom_type_scat_source
C C 0.0033 0.0016 'International Tables Vol C Tables 4.2.6.8 and 6.1.1.4'
H H 0.0000 0.0000 'International Tables Vol C Tables 4.2.6.8 and 6.1.1.4'
N N 0.0061 0.0033 'International Tables Vol C Tables 4.2.6.8 and 6.1.1.4'
O O 0.0106 0.0060 'International Tables Vol C Tables 4.2.6.8 and 6.1.1.4'

loop_
_geom_angle_atom_site_label_1
_geom_angle_atom_site_label_2
_geom_angle_atom_site_label_3
_geom_angle
C15 O5 C16 116.45(10)
C18 O7 C19 114.94(10)
O1 N1 O2 123.52(11)
O1 N1 C1 118.17(11)
O2 N1 C1 118.31(10)
N3 N2 C8 103.07(9)
N3 N2 C7 110.11(9)
C8 N2 C7 111.04(10)
C10 N3 N2 113.99(10)
C10 N3 C11 124.53(10)
N2 N3 C11 115.58(9)
C2 C1 C6 122.68(11)
C2 C1 N1 118.59(11)
C6 C1 N1 118.73(11)
C1 C2 C3 118.32(11)
C1 C2 H2 120.8
C3 C2 H2 120.8
C2 C3 C4 120.90(12)
C2 C3 H3 119.6
C4 C3 H3 119.6
C5 C4 C3 119.11(11)
C5 C4 C7 119.58(10)
C3 C4 C7 121.28(11)
C6 C5 C4 120.88(11)
C6 C5 H5 119.6
C4 C5 H5 119.6
C1 C6 C5 118.07(12)
C1 C6 H6 121.0
C5 C6 H6 121.0
N2 C7 C4 108.44(9)
N2 C7 C14 111.28(9)
C4 C7 C14 111.33(9)
N2 C7 H7 108.6
C4 C7 H7 108.6
C14 C7 H7 108.6
N2 C8 C9 104.85(10)
N2 C8 H8A 110.8
C9 C8 H8A 110.8
N2 C8 H8B 110.8
C9 C8 H8B 110.8
H8A C8 H8B 108.9
C10 C9 C8 101.60(10)
C10 C9 H9A 111.4
C8 C9 H9A 111.4
C10 C9 H9B 111.5
C8 C9 H9B 111.4
H9A C9 H9B 109.3
O3 C10 N3 124.50(12)
O3 C10 C9 128.87(11)
N3 C10 C9 106.62(10)
N3 C11 C12 112.32(10)
N3 C11 H11A 109.1
C12 C11 H11A 109.1
N3 C11 H11B 109.1
C12 C11 H11B 109.1
H11A C11 H11B 107.9
C13 C12 C11 126.92(11)
C13 C12 H12 116.5
C11 C12 H12 116.5
C12 C13 C18 120.15(11)
C12 C13 C14 124.91(11)
C18 C13 C14 114.71(10)
C13 C14 C15 113.03(9)
C13 C14 C7 115.70(9)
C15 C14 C7 110.41(9)
C13 C14 H14 105.6
C15 C14 H14 105.6
C7 C14 H14 105.6
O4 C15 O5 124.21(11)
O4 C15 C14 123.69(11)
O5 C15 C14 111.98(10)
O5 C16 C17 110.17(11)
O5 C16 H16A 109.6
C17 C16 H16A 109.6
O5 C16 H16B 109.6
C17 C16 H16B 109.6
H16A C16 H16B 108.1
C16 C17 H17A 109.5
C16 C17 H17B 109.5
H17A C17 H17B 109.5
C16 C17 H17C 109.5
H17A C17 H17C 109.5
H17B C17 H17C 109.5
O6 C18 O7 122.82(11)
O6 C18 C13 123.54(11)
O7 C18 C13 113.64(10)
O7 C19 C20 107.61(10)
O7 C19 H19A 110.2
C20 C19 H19A 110.2
O7 C19 H19B 110.2
C20 C19 H19B 110.2
H19A C19 H19B 108.5
C19 C20 H20A 109.5
C19 C20 H20B 109.5
H20A C20 H20B 109.5
C19 C20 H20C 109.5
H20A C20 H20C 109.5
H20B C20 H20C 109.5

loop_
_geom_bond_atom_site_label_1
_geom_bond_atom_site_label_2
_geom_bond_distance
O1 N1 1.2273(14)
O2 N1 1.2272(15)
O3 C10 1.2208(15)
O4 C15 1.2097(15)
O5 C15 1.3320(15)
O5 C16 1.4647(14)
O6 C18 1.2100(15)
O7 C18 1.3438(14)
O7 C19 1.4566(14)
N1 C1 1.4747(15)
N2 N3 1.4307(14)
N2 C8 1.4905(16)
N2 C7 1.4912(16)
N3 C10 1.3695(15)
N3 C11 1.4460(16)
C1 C2 1.3787(18)
C1 C6 1.3865(17)
C2 C3 1.3878(17)
C2 H2 0.9500
C3 C4 1.3966(16)
C3 H3 0.9500
C4 C5 1.3922(17)
C4 C7 1.5189(15)
C5 C6 1.3921(16)
C5 H5 0.9500
C6 H6 0.9500
C7 C14 1.5425(16)
C7 H7 1.0000
C8 C9 1.5281(18)
C8 H8A 0.9900
C8 H8B 0.9900
C9 C10 1.5125(18)
C9 H9A 0.9900
C9 H9B 0.9900
C11 C12 1.4935(17)
C11 H11A 0.9900
C11 H11B 0.9900
C12 C13 1.3346(17)
C12 H12 0.9500
C13 C18 1.4905(16)
C13 C14 1.5190(16)
C14 C15 1.5320(16)
C14 H14 1.0000
C16 C17 1.502(2)
C16 H16A 0.9900
C16 H16B 0.9900
C17 H17A 0.9800
C17 H17B 0.9800
C17 H17C 0.9800
C19 C20 1.5020(18)
C19 H19A 0.9900
C19 H19B 0.9900
C20 H20A 0.9800
C20 H20B 0.9800
C20 H20C 0.9800

loop_
_geom_torsion_atom_site_label_1
_geom_torsion_atom_site_label_2
_geom_torsion_atom_site_label_3
_geom_torsion_atom_site_label_4
_geom_torsion
C8 N2 N3 C10 14.02(13)
C7 N2 N3 C10 -104.50(11)
C8 N2 N3 C11 -140.26(11)
C7 N2 N3 C11 101.22(12)
O1 N1 C1 C2 -7.56(17)
O2 N1 C1 C2 172.28(12)
O1 N1 C1 C6 172.93(12)
O2 N1 C1 C6 -7.23(17)
C6 C1 C2 C3 1.0(2)
N1 C1 C2 C3 -178.52(11)
C1 C2 C3 C4 0.7(2)
C2 C3 C4 C5 -2.1(2)
C2 C3 C4 C7 175.77(12)
C3 C4 C5 C6 2.02(19)
C7 C4 C5 C6 -175.92(12)
C2 C1 C6 C5 -1.1(2)
N1 C1 C6 C5 178.42(11)
C4 C5 C6 C1 -0.46(19)
N3 N2 C7 C4 -156.42(9)
C8 N2 C7 C4 90.07(11)
N3 N2 C7 C14 -33.64(12)
C8 N2 C7 C14 -147.16(9)
C5 C4 C7 N2 -141.36(11)
C3 C4 C7 N2 40.74(15)
C5 C4 C7 C14 95.89(13)
C3 C4 C7 C14 -82.01(14)
N3 N2 C8 C9 -27.81(12)
C7 N2 C8 C9 90.06(11)
N2 C8 C9 C10 31.02(12)
N2 N3 C10 O3 -172.98(12)
C11 N3 C10 O3 -21.4(2)
N2 N3 C10 C9 6.06(14)
C11 N3 C10 C9 157.69(12)
C8 C9 C10 O3 156.16(14)
C8 C9 C10 N3 -22.83(13)
C10 N3 C11 C12 152.16(12)
N2 N3 C11 C12 -56.61(15)
N3 C11 C12 C13 -8.86(19)
C11 C12 C13 C18 -177.90(12)
C11 C12 C13 C14 -3.74(19)
C12 C13 C14 C15 -66.71(15)
C18 C13 C14 C15 107.73(11)
C12 C13 C14 C7 61.97(15)
C18 C13 C14 C7 -123.59(11)
N2 C7 C14 C13 -45.82(13)
C4 C7 C14 C13 75.28(12)
N2 C7 C14 C15 84.14(11)
C4 C7 C14 C15 -154.76(10)
C16 O5 C15 O4 -3.63(18)
C16 O5 C15 C14 -179.73(10)
C13 C14 C15 O4 158.93(12)
C7 C14 C15 O4 27.56(16)
C13 C14 C15 O5 -24.94(14)
C7 C14 C15 O5 -156.31(10)
C15 O5 C16 C17 -86.91(14)
C19 O7 C18 O6 -3.67(16)
C19 O7 C18 C13 175.95(9)
C12 C13 C18 O6 166.16(12)
C14 C13 C18 O6 -8.56(16)
C12 C13 C18 O7 -13.46(15)
C14 C13 C18 O7 171.82(9)
C18 O7 C19 C20 -170.25(10)
